data_7249173
loop_
_publ_author_name
'Kocek, Hugo'
'Chalupsk\'a, Dominika'
'Dejmek, Milan'
'Dvo\<r\'akov\'a, Alexandra'
'Zgarbov\'a, Michala'
'\<S\'ala, Michal'
'Chalupsk\'y, Karel'
'Kraf\<c\'ikov\'a, Petra'
'Otava, Tom\'a\<s'
'Drexler, Matus'
'Proch\'azkov\'a, Eli\<ska'
'Klepet\'a\<rov\'a, Blanka'
'\<Stefek, Milan'
'Kozic, J\'an'
'Mertl\'ikov\'a-Kaiserov\'a, Helena'
'Boura, Evzen'
'Weber, Jan'
'Nencka, Radim'

_publ_section_title
;
 Discovery of highly potent SARS-CoV-2 nsp14 methyltransferase inhibitors
 based on adenosine 5&#x2032;-carboxamides
;
_journal_name_full 'RSC Medicinal Chemistry'
_journal_paper_doi 10.1039/D4MD00422A
_journal_year 2024
_chemical_absolute_configuration ad
_chemical_formula_moiety 'C39 H50 N8 O5 Si2, C2 H3 N'
_chemical_formula_sum 'C41 H53 N9 O5 Si2'
_chemical_formula_weight 808.10
_chemical_name_systematic
(2S,3R,4R,5R)-5-(4-amino-5-(pyrimidin-5-ylethynyl)-7H-pyrrolo[2,3-d]pyrimidin-7-yl)-3,4-bis((tert-butyldimethylsilyl)oxy)-N-(4-methyl-2-oxo-1,2-dihydroquinolin-7-yl)tetrahydrofuran-2-carboxamide
_space_group_crystal_system monoclinic
_space_group_IT_number 4
_space_group_name_Hall 'P 2yb'
_space_group_name_H-M_alt 'P 1 21 1'
_atom_sites_solution_hydrogens difmap
_atom_sites_solution_primary direct
_audit_update_record
;
2024-06-05 deposited with the CCDC.	2024-07-26 downloaded from the CCDC.
;
_cell_angle_alpha 90
_cell_angle_beta 99.3520(9)
_cell_angle_gamma 90
_cell_formula_units_Z 2
_cell_length_a 13.5790(4)
_cell_length_b 11.3344(3)
_cell_length_c 14.3892(4)
_cell_measurement_reflns_used 9948
_cell_measurement_temperature 293
_cell_measurement_theta_max 72.1644
_cell_measurement_theta_min 3.2985
_cell_volume 2185.20(11)
_computing_cell_refinement 'Apex3 (Bruker AXS, 2015)'
_computing_data_collection 'Apex3 (Bruker AXS, 2015)'
_computing_data_reduction 'Apex3 (Bruker AXS, 2015)'
_computing_molecular_graphics 'CAMERON (Watkin et al., 1996)'
_computing_publication_material 'CRYSTALS (Betteridge et al., 2003)'
_computing_structure_refinement 'CRYSTALS (Betteridge et al., 2003)'
_computing_structure_solution 'SIR92 (Altomare et al., 1994)'
_diffrn_ambient_temperature 293
_diffrn_measured_fraction_theta_full 1.000
_diffrn_measured_fraction_theta_max 1.000
_diffrn_measurement_device Area
_diffrn_measurement_device_type 'Bruker Kappa Apex2'
_diffrn_measurement_method '\f & \w scans'
_diffrn_radiation_monochromator graphite
_diffrn_radiation_probe x-ray
_diffrn_radiation_type 'Cu K\a'
_diffrn_radiation_wavelength 1.54178
_diffrn_reflns_av_R_equivalents 0.028
_diffrn_reflns_av_unetI/netI 0.046
_diffrn_reflns_limit_h_max 16
_diffrn_reflns_limit_h_min -16
_diffrn_reflns_limit_k_max 13
_diffrn_reflns_limit_k_min -14
_diffrn_reflns_limit_l_max 17
_diffrn_reflns_limit_l_min -17
_diffrn_reflns_number 49727
_diffrn_reflns_theta_full 72.211
_diffrn_reflns_theta_max 72.211
_diffrn_reflns_theta_min 3.112
_diffrn_standards_number 0
_exptl_absorpt_coefficient_mu 1.166
_exptl_absorpt_correction_T_max 1.00
_exptl_absorpt_correction_T_min 0.85
_exptl_absorpt_correction_type multi-scan
_exptl_absorpt_process_details 'SADABS (Siemens, 1996)'
_exptl_crystal_colour colorless
_exptl_crystal_density_diffrn 1.228
_exptl_crystal_density_meas ?
_exptl_crystal_density_method 'not measured'
_exptl_crystal_description plate
_exptl_crystal_F_000 860
_exptl_crystal_size_max 0.294
_exptl_crystal_size_mid 0.116
_exptl_crystal_size_min 0.062
_refine_diff_density_max 0.06
_refine_diff_density_min -0.04
_refine_ls_abs_structure_details
; 
 Parsons, Flack & Wagner (2013), 
 3455 Friedel Pairs 
;
_refine_ls_abs_structure_Flack 0.035(4)
_refine_ls_extinction_coef 60(4)
_refine_ls_extinction_method 'Larson (1970), Equation 22'
_refine_ls_goodness_of_fit_ref 0.9960
_refine_ls_hydrogen_treatment constr
_refine_ls_matrix_type full
_refine_ls_number_parameters 516
_refine_ls_number_reflns 8393
_refine_ls_number_restraints 1
_refine_ls_R_factor_all 0.0255
_refine_ls_R_factor_gt 0.0249
_refine_ls_shift/su_max 0.0004770
_refine_ls_shift/su_mean 0.0000287
_refine_ls_structure_factor_coef F
_refine_ls_weighting_details
;
 Method = Chebychev polynomial, (Carruthers & Watkin, 1979) 
 W = 1.0/[A[0]*T[0]'(X)+A[1]*T[1]'(X) ... +A[NP-1]*T[NP-1]'(X)] 
 0.119 0.147 0.299E-01 -0.107E-02 0.245E-02 
;
_refine_ls_weighting_scheme calc
_refine_ls_wR_factor_all 0.0343
_refine_ls_wR_factor_gt 0.0323
_refine_ls_wR_factor_ref 0.0323
_reflns_limit_h_max 16
_reflns_limit_h_min -16
_reflns_limit_k_max 13
_reflns_limit_k_min -14
_reflns_limit_l_max 17
_reflns_limit_l_min 0
_reflns_number_gt 8393
_reflns_number_total 8550
_reflns_threshold_expression I>2.0\s(I)
_oxford_diffrn_Wilson_B_factor 2.15
_oxford_diffrn_Wilson_scale 28.79
_oxford_refine_ls_scale 0.18860(17)
_cod_data_source_file d4md00422a2.cif
_cod_data_source_block I_CCDC2
_cod_depositor_comments
;
The following automatic conversions were performed:

data item '_exptl_crystal_density_meas' value 'not measured' was
changed to '?' -- the value is perceived as not measured.

Automatic conversion script
Id: cif_fix_values 8170 2020-07-09 18:12:32Z antanas 
;
_cod_original_sg_symbol_H-M 'P 21'
_cod_database_code 7249173
_oxford_refine_reflns_threshold_expression I>2.0\s(I)
_refine_ls_r_factor_ref 0.0249
_reflns_number_all 8550
_oxford_hooft_y 0.042(6)
_oxford_bijvoet_difference 0.035(4)
_oxford_refined_flack_x 0.037(12)

loop_
_symmetry_equiv_pos_as_xyz
x,y,z
-x,y+1/2,-z

loop_
_atom_site_label
_atom_site_type_symbol
_atom_site_fract_x
_atom_site_fract_y
_atom_site_fract_z
_atom_site_U_iso_or_equiv
_atom_site_occupancy
_atom_site_adp_type
_atom_site_refinement_flags_posn
_atom_site_refinement_flags_adp
_atom_site_refinement_flags_occupancy
_atom_site_disorder_assembly
_atom_site_disorder_group
_atom_site_attached_hydrogens
Si1 Si 0.08075(3) -0.02788(4) 0.33452(3) 0.0267 1.0000 Uani . . . . . .
O2 O 0.15668(6) 0.06543(8) 0.29212(7) 0.0253 1.0000 Uani . . . . . .
C3 C 0.12888(9) 0.18001(11) 0.26135(9) 0.0219 1.0000 Uani . . . . . .
C4 C 0.11326(9) 0.18614(11) 0.15224(9) 0.0224 1.0000 Uani . . . . . .
O5 O 0.19819(6) 0.24516(9) 0.12650(6) 0.0236 1.0000 Uani . . . . . .
C6 C 0.27344(9) 0.24786(11) 0.20662(9) 0.0220 1.0000 Uani . . . . . .
C7 C 0.21696(9) 0.26566(11) 0.28849(8) 0.0218 1.0000 Uani . . . . . .
O8 O 0.27792(7) 0.24221(9) 0.37462(6) 0.0276 1.0000 Uani . . . . . .
Si9 Si 0.30183(3) 0.33578(4) 0.46420(2) 0.0269 1.0000 Uani . . . . . .
C10 C 0.42254(11) 0.28392(14) 0.53575(10) 0.0330 1.0000 Uani . . . . . .
C11 C 0.40860(14) 0.17035(17) 0.58878(14) 0.0500 1.0000 Uani . . . . . .
C12 C 0.46427(16) 0.37951(18) 0.60672(15) 0.0608 1.0000 Uani . . . . . .
C13 C 0.49863(13) 0.2587(2) 0.46969(14) 0.0590 1.0000 Uani . . . . . .
C14 C 0.31588(15) 0.48735(14) 0.41834(13) 0.0481 1.0000 Uani . . . . . .
C15 C 0.19578(13) 0.3312(2) 0.53064(13) 0.0520 1.0000 Uani . . . . . .
N16 N 0.34419(7) 0.33967(10) 0.19376(7) 0.0236 1.0000 Uani . . . . . .
C17 C 0.44643(9) 0.32459(13) 0.21368(9) 0.0255 1.0000 Uani . . . . . .
C18 C 0.49325(9) 0.42933(12) 0.20190(9) 0.0257 1.0000 Uani . . . . . .
C19 C 0.59902(10) 0.44616(12) 0.21931(9) 0.0267 1.0000 Uani . . . . . .
C20 C 0.68744(10) 0.45705(13) 0.23765(10) 0.0285 1.0000 Uani . . . . . .
C21 C 0.79249(9) 0.47284(13) 0.26679(9) 0.0264 1.0000 Uani . . . . . .
C22 C 0.83232(10) 0.58383(13) 0.29051(10) 0.0309 1.0000 Uani . . . . . .
N23 N 0.92885(9) 0.60139(13) 0.32125(10) 0.0378 1.0000 Uani . . . . . .
C24 C 0.98577(10) 0.50615(15) 0.32735(11) 0.0367 1.0000 Uani . . . . . .
N25 N 0.95787(9) 0.39617(13) 0.30558(10) 0.0381 1.0000 Uani . . . . . .
C26 C 0.86048(11) 0.38039(14) 0.27546(11) 0.0350 1.0000 Uani . . . . . .
C27 C 0.41555(9) 0.51353(12) 0.17223(9) 0.0235 1.0000 Uani . . . . . .
C28 C 0.32445(9) 0.45495(12) 0.16788(9) 0.0228 1.0000 Uani . . . . . .
N29 N 0.23286(8) 0.50309(11) 0.14148(9) 0.0288 1.0000 Uani . . . . . .
C30 C 0.23908(10) 0.61607(13) 0.11884(11) 0.0318 1.0000 Uani . . . . . .
N31 N 0.32016(8) 0.68450(11) 0.12041(9) 0.0295 1.0000 Uani . . . . . .
C32 C 0.41050(9) 0.63496(12) 0.14929(9) 0.0243 1.0000 Uani . . . . . .
N33 N 0.49155(8) 0.70326(11) 0.15463(9) 0.0295 1.0000 Uani . . . . . .
C34 C 0.01730(9) 0.24829(12) 0.11217(9) 0.0253 1.0000 Uani . . . . . .
O35 O -0.06155(7) 0.19469(10) 0.10656(8) 0.0369 1.0000 Uani . . . . . .
N36 N 0.02645(8) 0.36355(10) 0.08868(8) 0.0252 1.0000 Uani . . . . . .
C37 C -0.05577(9) 0.43998(12) 0.06540(9) 0.0237 1.0000 Uani . . . . . .
C38 C -0.04594(10) 0.55865(12) 0.09347(9) 0.0262 1.0000 Uani . . . . . .
C39 C -0.12735(10) 0.63212(12) 0.07871(9) 0.0262 1.0000 Uani . . . . . .
C40 C -0.22167(9) 0.59179(12) 0.03491(9) 0.0239 1.0000 Uani . . . . . .
C41 C -0.31118(10) 0.66333(12) 0.01961(9) 0.0264 1.0000 Uani . . . . . .
C42 C -0.39737(10) 0.61568(13) -0.02456(10) 0.0288 1.0000 Uani . . . . . .
C43 C -0.40494(10) 0.49503(13) -0.05869(10) 0.0291 1.0000 Uani . . . . . .
O44 O -0.48370(7) 0.44948(10) -0.09931(8) 0.0404 1.0000 Uani . . . . . .
N45 N -0.31840(8) 0.43153(10) -0.04354(8) 0.0277 1.0000 Uani . . . . . .
C46 C -0.22830(9) 0.47464(12) 0.00301(9) 0.0236 1.0000 Uani . . . . . .
C47 C -0.14592(9) 0.39935(12) 0.01774(9) 0.0257 1.0000 Uani . . . . . .
C48 C -0.30664(11) 0.78903(13) 0.05293(11) 0.0331 1.0000 Uani . . . . . .
C49 C 0.16865(11) -0.13732(12) 0.40180(10) 0.0331 1.0000 Uani . . . . . .
C50 C 0.11237(14) -0.22164(16) 0.45806(13) 0.0492 1.0000 Uani . . . . . .
C51 C 0.24662(13) -0.06930(16) 0.47097(13) 0.0461 1.0000 Uani . . . . . .
C52 C 0.22090(16) -0.20670(16) 0.33337(15) 0.0543 1.0000 Uani . . . . . .
C53 C 0.00637(14) 0.05419(17) 0.41115(15) 0.0516 1.0000 Uani . . . . . .
C54 C -0.00469(15) -0.09772(17) 0.23496(14) 0.0574 1.0000 Uani . . . . . .
C55 C -0.30346(19) 0.1202(3) 0.1242(2) 0.0798 1.0000 Uani . . . . . .
C1 C -0.3004(3) 0.1096(3) 0.2230(3) 0.1083 1.0000 Uani . . . . . .
N4 N -0.2981(4) 0.1040(5) 0.3020(3) 0.2002 1.0000 Uani . . . . . .
H31 H 0.0683 0.2053 0.2843 0.0242 1.0000 Uiso R . . . . .
H41 H 0.1076 0.1057 0.1269 0.0259 1.0000 Uiso R . . . . .
H61 H 0.3108 0.1747 0.2145 0.0247 1.0000 Uiso R . . . . .
H71 H 0.1886 0.3440 0.2834 0.0229 1.0000 Uiso R . . . . .
H113 H 0.4708 0.1452 0.6290 0.0742 1.0000 Uiso R . . . . .
H112 H 0.3599 0.1832 0.6295 0.0734 1.0000 Uiso R . . . . .
H111 H 0.3865 0.1093 0.5427 0.0749 1.0000 Uiso R . . . . .
H123 H 0.5241 0.3517 0.6453 0.0904 1.0000 Uiso R . . . . .
H122 H 0.4146 0.3940 0.6474 0.0865 1.0000 Uiso R . . . . .
H121 H 0.4788 0.4520 0.5731 0.0915 1.0000 Uiso R . . . . .
H133 H 0.5613 0.2366 0.5097 0.0864 1.0000 Uiso R . . . . .
H132 H 0.5099 0.3323 0.4352 0.0875 1.0000 Uiso R . . . . .
H131 H 0.4733 0.1932 0.4233 0.0879 1.0000 Uiso R . . . . .
H141 H 0.3275 0.5392 0.4711 0.0721 1.0000 Uiso R . . . . .
H143 H 0.3732 0.4913 0.3874 0.0722 1.0000 Uiso R . . . . .
H142 H 0.2595 0.5101 0.3754 0.0719 1.0000 Uiso R . . . . .
H151 H 0.2099 0.3843 0.5834 0.0783 1.0000 Uiso R . . . . .
H153 H 0.1856 0.2519 0.5513 0.0769 1.0000 Uiso R . . . . .
H152 H 0.1343 0.3557 0.4908 0.0769 1.0000 Uiso R . . . . .
H171 H 0.4767 0.2511 0.2320 0.0289 1.0000 Uiso R . . . . .
H221 H 0.7897 0.6488 0.2854 0.0368 1.0000 Uiso R . . . . .
H241 H 1.0545 0.5177 0.3522 0.0463 1.0000 Uiso R . . . . .
H261 H 0.8387 0.3033 0.2587 0.0427 1.0000 Uiso R . . . . .
H301 H 0.1757 0.6539 0.0961 0.0366 1.0000 Uiso R . . . . .
H381 H 0.0153 0.5875 0.1247 0.0324 1.0000 Uiso R . . . . .
H391 H -0.1177 0.7134 0.1006 0.0313 1.0000 Uiso R . . . . .
H421 H -0.4573 0.6620 -0.0356 0.0348 1.0000 Uiso R . . . . .
H471 H -0.1524 0.3223 -0.0033 0.0281 1.0000 Uiso R . . . . .
H481 H -0.3716 0.8252 0.0347 0.0498 1.0000 Uiso R . . . . .
H482 H -0.2551 0.8311 0.0244 0.0472 1.0000 Uiso R . . . . .
H483 H -0.2896 0.7931 0.1218 0.0489 1.0000 Uiso R . . . . .
H501 H 0.1614 -0.2827 0.4885 0.0734 1.0000 Uiso R . . . . .
H502 H 0.0864 -0.1806 0.5078 0.0726 1.0000 Uiso R . . . . .
H503 H 0.0572 -0.2631 0.4184 0.0717 1.0000 Uiso R . . . . .
H511 H 0.2896 -0.1225 0.5107 0.0695 1.0000 Uiso R . . . . .
H512 H 0.2108 -0.0187 0.5101 0.0694 1.0000 Uiso R . . . . .
H513 H 0.2860 -0.0191 0.4346 0.0680 1.0000 Uiso R . . . . .
H522 H 0.2712 -0.2613 0.3680 0.0817 1.0000 Uiso R . . . . .
H521 H 0.2560 -0.1529 0.2973 0.0808 1.0000 Uiso R . . . . .
H523 H 0.1714 -0.2520 0.2891 0.0788 1.0000 Uiso R . . . . .
H532 H -0.0293 0.0011 0.4436 0.0779 1.0000 Uiso R . . . . .
H531 H 0.0494 0.1027 0.4561 0.0776 1.0000 Uiso R . . . . .
H533 H -0.0410 0.1066 0.3734 0.0782 1.0000 Uiso R . . . . .
H542 H -0.0432 -0.1593 0.2613 0.0857 1.0000 Uiso R . . . . .
H541 H 0.0347 -0.1326 0.1899 0.0864 1.0000 Uiso R . . . . .
H543 H -0.0521 -0.0414 0.2011 0.0845 1.0000 Uiso R . . . . .
H552 H -0.2403 0.1019 0.1069 0.1202 1.0000 Uiso R . . . . .
H551 H -0.3551 0.0639 0.0945 0.1202 1.0000 Uiso R . . . . .
H553 H -0.3244 0.2005 0.1087 0.1214 1.0000 Uiso R . . . . .
H361 H 0.0845 0.3935 0.1018 0.0303 1.0000 Uiso R . . . . .
H451 H -0.3203 0.3595 -0.0648 0.0317 1.0000 Uiso R . . . . .
H331 H 0.4859 0.7775 0.1392 0.0369 1.0000 Uiso R . . . . .
H332 H 0.5509 0.6741 0.1781 0.0376 1.0000 Uiso R . . . . .

loop_
_atom_site_aniso_label
_atom_site_aniso_U_11
_atom_site_aniso_U_22
_atom_site_aniso_U_33
_atom_site_aniso_U_23
_atom_site_aniso_U_13
_atom_site_aniso_U_12
Si1 0.02459(16) 0.02197(16) 0.03272(18) 0.00368(14) 0.00225(13) -0.00566(13)
O2 0.0224(4) 0.0192(4) 0.0347(5) 0.0067(4) 0.0055(4) 0.0014(3)
C3 0.0193(5) 0.0187(6) 0.0281(6) 0.0023(5) 0.0049(5) 0.0006(5)
C4 0.0182(6) 0.0201(6) 0.0289(6) 0.0004(5) 0.0036(5) -0.0018(5)
O5 0.0177(4) 0.0278(5) 0.0251(4) 0.0005(4) 0.0031(3) -0.0035(3)
C6 0.0174(5) 0.0193(6) 0.0286(6) 0.0021(5) 0.0013(5) -0.0007(5)
C7 0.0202(6) 0.0200(6) 0.0239(6) 0.0027(5) -0.0003(4) 0.0018(5)
O8 0.0308(5) 0.0228(4) 0.0264(5) 0.0022(4) -0.0037(4) 0.0010(4)
Si9 0.02669(17) 0.02389(17) 0.02817(17) -0.00082(14) -0.00125(13) -0.00027(14)
C10 0.0294(7) 0.0343(7) 0.0319(7) 0.0014(6) -0.0051(6) -0.0045(6)
C11 0.0445(9) 0.0454(10) 0.0535(10) 0.0163(8) -0.0118(8) -0.0042(8)
C12 0.0596(12) 0.0480(11) 0.0623(12) -0.0116(9) -0.0276(10) -0.0030(9)
C13 0.0310(8) 0.0907(16) 0.0535(11) 0.0118(11) 0.0014(7) 0.0126(9)
C14 0.0600(10) 0.0246(8) 0.0522(10) 0.0024(7) -0.0136(8) -0.0055(7)
C15 0.0393(8) 0.0741(13) 0.0439(9) -0.0028(9) 0.0105(7) 0.0084(9)
N16 0.0152(5) 0.0233(5) 0.0317(5) 0.0030(4) 0.0022(4) -0.0022(4)
C17 0.0173(5) 0.0279(6) 0.0307(6) 0.0027(5) 0.0023(5) 0.0016(5)
C18 0.0178(6) 0.0310(7) 0.0283(6) 0.0014(5) 0.0037(5) -0.0011(5)
C19 0.0214(6) 0.0286(7) 0.0300(6) 0.0032(5) 0.0035(5) -0.0002(5)
C20 0.0213(6) 0.0299(7) 0.0339(7) 0.0032(6) 0.0030(5) -0.0010(5)
C21 0.0180(6) 0.0354(7) 0.0259(6) 0.0007(5) 0.0041(4) -0.0028(5)
C22 0.0243(6) 0.0324(7) 0.0351(7) -0.0033(6) 0.0023(5) 0.0023(6)
N23 0.0267(6) 0.0416(7) 0.0431(7) -0.0076(6) -0.0001(5) -0.0061(5)
C24 0.0201(6) 0.0500(9) 0.0376(8) -0.0043(7) -0.0022(5) -0.0016(6)
N25 0.0233(6) 0.0438(8) 0.0456(7) -0.0008(6) 0.0005(5) 0.0056(5)
C26 0.0265(7) 0.0323(7) 0.0448(8) -0.0006(6) 0.0013(6) -0.0008(6)
C27 0.0185(6) 0.0274(6) 0.0244(6) 0.0017(5) 0.0034(5) -0.0027(5)
C28 0.0185(5) 0.0230(6) 0.0267(6) 0.0024(5) 0.0031(4) -0.0007(5)
N29 0.0183(5) 0.0260(6) 0.0415(6) 0.0074(5) 0.0027(4) -0.0004(4)
C30 0.0212(6) 0.0262(7) 0.0471(8) 0.0092(6) 0.0027(6) 0.0009(5)
N31 0.0216(5) 0.0265(6) 0.0404(6) 0.0061(5) 0.0051(5) -0.0017(4)
C32 0.0225(6) 0.0269(6) 0.0239(6) 0.0012(5) 0.0051(5) -0.0029(5)
N33 0.0215(5) 0.0270(6) 0.0392(6) 0.0040(5) 0.0028(5) -0.0041(4)
C34 0.0206(6) 0.0257(6) 0.0285(6) 0.0015(5) 0.0010(5) -0.0027(5)
O35 0.0203(4) 0.0310(5) 0.0560(7) 0.0114(5) -0.0039(4) -0.0057(4)
N36 0.0183(5) 0.0235(5) 0.0326(6) 0.0030(4) 0.0004(4) -0.0008(4)
C37 0.0196(6) 0.0256(7) 0.0257(6) 0.0035(5) 0.0028(5) 0.0007(5)
C38 0.0225(6) 0.0263(6) 0.0292(6) 0.0011(5) 0.0021(5) -0.0043(5)
C39 0.0280(6) 0.0224(6) 0.0286(6) 0.0008(5) 0.0057(5) -0.0024(5)
C40 0.0245(6) 0.0233(6) 0.0249(6) 0.0024(5) 0.0067(5) 0.0017(5)
C41 0.0280(6) 0.0245(7) 0.0283(6) 0.0026(5) 0.0092(5) 0.0037(5)
C42 0.0239(6) 0.0277(7) 0.0356(7) 0.0031(5) 0.0068(5) 0.0072(5)
C43 0.0219(6) 0.0304(7) 0.0345(7) 0.0019(6) 0.0023(5) 0.0038(5)
O44 0.0214(5) 0.0352(6) 0.0605(7) -0.0069(5) -0.0054(4) 0.0046(4)
N45 0.0214(5) 0.0233(5) 0.0365(6) -0.0031(5) -0.0011(4) 0.0032(4)
C46 0.0212(6) 0.0244(6) 0.0249(6) 0.0018(5) 0.0028(4) 0.0004(5)
C47 0.0244(6) 0.0214(6) 0.0296(6) -0.0024(5) -0.0005(5) 0.0011(5)
C48 0.0338(7) 0.0252(7) 0.0424(8) -0.0020(6) 0.0122(6) 0.0048(5)
C49 0.0380(7) 0.0235(7) 0.0358(7) 0.0050(5) -0.0007(6) -0.0049(6)
C50 0.0584(11) 0.0378(9) 0.0478(9) 0.0167(7) -0.0018(8) -0.0153(8)
C51 0.0420(9) 0.0408(9) 0.0495(9) 0.0071(7) -0.0107(7) -0.0071(7)
C52 0.0690(12) 0.0351(9) 0.0588(11) 0.0027(8) 0.0108(9) 0.0169(8)
C53 0.0479(10) 0.0455(9) 0.0696(12) 0.0096(9) 0.0337(9) -0.0000(8)
C54 0.0589(11) 0.0459(10) 0.0572(11) 0.0090(8) -0.0213(9) -0.0238(9)
C55 0.0574(13) 0.0896(19) 0.0904(18) -0.0011(15) 0.0062(12) -0.0269(13)
C1 0.111(2) 0.100(2) 0.106(2) 0.035(2) -0.007(2) -0.059(2)
N4 0.261(6) 0.211(5) 0.121(3) 0.050(3) 0.008(3) -0.128(4)

loop_
_atom_type_symbol
_atom_type_scat_dispersion_real
_atom_type_scat_dispersion_imag
_atom_type_scat_Cromer_Mann_a1
_atom_type_scat_Cromer_Mann_b1
_atom_type_scat_Cromer_Mann_a2
_atom_type_scat_Cromer_Mann_b2
_atom_type_scat_Cromer_Mann_a3
_atom_type_scat_Cromer_Mann_b3
_atom_type_scat_Cromer_Mann_a4
_atom_type_scat_Cromer_Mann_b4
_atom_type_scat_Cromer_Mann_c
_atom_type_scat_source
C 0.0181 0.0091 2.3100 20.8439 1.0200 10.2075 1.5886 0.5687 0.8650 51.6512 0.2156 'International Tables Vol C 4.2.6.8 and 6.1.1.4'
H 0.0000 0.0000 0.4930 10.5109 0.3229 26.1257 0.1402 3.1424 0.0408 57.7998 0.0030 'International Tables Vol C 4.2.6.8 and 6.1.1.4'
N 0.0311 0.0180 12.2126 0.0057 3.1322 9.8933 2.0125 28.9975 1.1663 0.5826 -11.5290 'International Tables Vol C 4.2.6.8 and 6.1.1.4'
O 0.0492 0.0322 3.0485 13.2771 2.2868 5.7011 1.5463 0.3239 0.8670 32.9089 0.2508 'International Tables Vol C 4.2.6.8 and 6.1.1.4'
Si 0.2541 0.3302 6.2915 2.4386 3.0353 32.3337 1.9891 0.6785 1.5410 81.6937 1.1407 'International Tables Vol C 4.2.6.8 and 6.1.1.4'

loop_
_geom_angle_atom_site_label_1
_geom_angle_site_symmetry_1
_geom_angle_atom_site_label_2
_geom_angle_site_symmetry_2
_geom_angle_atom_site_label_3
_geom_angle_site_symmetry_3
_geom_angle
_geom_angle_publ_flag
O2 . Si1 . C49 . 103.27(6) yes
O2 . Si1 . C53 . 109.18(7) yes
C49 . Si1 . C53 . 112.68(8) yes
O2 . Si1 . C54 . 109.49(7) yes
C49 . Si1 . C54 . 112.29(8) yes
C53 . Si1 . C54 . 109.70(10) yes
Si1 . O2 . C3 . 123.63(8) yes
O2 . C3 . C4 . 110.25(10) yes
O2 . C3 . C7 . 110.18(9) yes
C4 . C3 . C7 . 101.60(9) yes
O2 . C3 . H31 . 111.3 no
C4 . C3 . H31 . 110.1 no
C7 . C3 . H31 . 113.0 no
C3 . C4 . O5 . 107.40(9) yes
C3 . C4 . C34 . 112.00(10) yes
O5 . C4 . C34 . 111.36(10) yes
C3 . C4 . H41 . 108.9 no
O5 . C4 . H41 . 110.8 no
C34 . C4 . H41 . 106.3 no
C4 . O5 . C6 . 107.78(9) yes
O5 . C6 . C7 . 104.27(9) yes
O5 . C6 . N16 . 108.57(10) yes
C7 . C6 . N16 . 115.61(10) yes
O5 . C6 . H61 . 111.9 no
C7 . C6 . H61 . 110.1 no
N16 . C6 . H61 . 106.5 no
C3 . C7 . C6 . 100.87(9) yes
C3 . C7 . O8 . 115.33(10) yes
C6 . C7 . O8 . 111.15(10) yes
C3 . C7 . H71 . 106.0 no
C6 . C7 . H71 . 107.9 no
O8 . C7 . H71 . 114.4 no
C7 . O8 . Si9 . 125.40(8) yes
O8 . Si9 . C10 . 105.56(6) yes
O8 . Si9 . C14 . 109.43(7) yes
C10 . Si9 . C14 . 110.60(7) yes
O8 . Si9 . C15 . 108.19(8) yes
C10 . Si9 . C15 . 112.92(8) yes
C14 . Si9 . C15 . 109.98(10) yes
Si9 . C10 . C11 . 111.70(10) yes
Si9 . C10 . C12 . 109.78(11) yes
C11 . C10 . C12 . 109.02(14) yes
Si9 . C10 . C13 . 109.41(11) yes
C11 . C10 . C13 . 107.60(16) yes
C12 . C10 . C13 . 109.27(15) yes
C10 . C11 . H113 . 112.0 no
C10 . C11 . H112 . 109.3 no
H113 . C11 . H112 . 107.1 no
C10 . C11 . H111 . 108.0 no
H113 . C11 . H111 . 109.6 no
H112 . C11 . H111 . 110.9 no
C10 . C12 . H123 . 109.8 no
C10 . C12 . H122 . 107.6 no
H123 . C12 . H122 . 108.1 no
C10 . C12 . H121 . 110.0 no
H123 . C12 . H121 . 109.8 no
H122 . C12 . H121 . 111.5 no
C10 . C13 . H133 . 106.9 no
C10 . C13 . H132 . 109.0 no
H133 . C13 . H132 . 108.6 no
C10 . C13 . H131 . 110.6 no
H133 . C13 . H131 . 111.5 no
H132 . C13 . H131 . 110.3 no
Si9 . C14 . H141 . 107.5 no
Si9 . C14 . H143 . 110.2 no
H141 . C14 . H143 . 107.5 no
Si9 . C14 . H142 . 111.6 no
H141 . C14 . H142 . 111.5 no
H143 . C14 . H142 . 108.5 no
Si9 . C15 . H151 . 108.5 no
Si9 . C15 . H153 . 110.3 no
H151 . C15 . H153 . 111.1 no
Si9 . C15 . H152 . 110.6 no
H151 . C15 . H152 . 109.1 no
H153 . C15 . H152 . 107.2 no
C6 . N16 . C17 . 123.34(11) yes
C6 . N16 . C28 . 127.88(10) yes
C17 . N16 . C28 . 108.61(10) yes
N16 . C17 . C18 . 109.75(12) yes
N16 . C17 . H171 . 122.8 no
C18 . C17 . H171 . 127.4 no
C17 . C18 . C19 . 124.53(12) yes
C17 . C18 . C27 . 106.23(11) yes
C19 . C18 . C27 . 129.22(12) yes
C18 . C19 . C20 . 176.88(14) yes
C19 . C20 . C21 . 175.58(15) yes
C20 . C21 . C22 . 120.98(13) yes
C20 . C21 . C26 . 123.26(13) yes
C22 . C21 . C26 . 115.75(12) yes
C21 . C22 . N23 . 122.74(13) yes
C21 . C22 . H221 . 118.9 no
N23 . C22 . H221 . 118.3 no
C22 . N23 . C24 . 115.74(13) yes
N23 . C24 . N25 . 127.62(13) yes
N23 . C24 . H241 . 116.1 no
N25 . C24 . H241 . 116.3 no
C24 . N25 . C26 . 115.64(13) yes
C21 . C26 . N25 . 122.49(14) yes
C21 . C26 . H261 . 120.1 no
N25 . C26 . H261 . 117.5 no
C18 . C27 . C28 . 107.48(11) yes
C18 . C27 . C32 . 136.20(12) yes
C28 . C27 . C32 . 116.31(12) yes
C27 . C28 . N16 . 107.93(11) yes
C27 . C28 . N29 . 125.97(12) yes
N16 . C28 . N29 . 126.09(11) yes
C28 . N29 . C30 . 111.42(11) yes
N29 . C30 . N31 . 129.58(13) yes
N29 . C30 . H301 . 114.9 no
N31 . C30 . H301 . 115.5 no
C30 . N31 . C32 . 117.74(12) yes
C27 . C32 . N31 . 118.89(12) yes
C27 . C32 . N33 . 122.79(12) yes
N31 . C32 . N33 . 118.32(12) yes
C32 . N33 . H331 . 120.5 no
C32 . N33 . H332 . 119.7 no
H331 . N33 . H332 . 119.6 no
C4 . C34 . O35 . 119.04(12) yes
C4 . C34 . N36 . 115.76(11) yes
O35 . C34 . N36 . 125.13(12) yes
C34 . N36 . C37 . 123.26(11) yes
C34 . N36 . H361 . 116.5 no
C37 . N36 . H361 . 118.5 no
N36 . C37 . C38 . 119.05(11) yes
N36 . C37 . C47 . 121.12(12) yes
C38 . C37 . C47 . 119.81(12) yes
C37 . C38 . C39 . 120.00(12) yes
C37 . C38 . H381 . 120.5 no
C39 . C38 . H381 . 119.5 no
C38 . C39 . C40 . 121.54(12) yes
C38 . C39 . H391 . 117.4 no
C40 . C39 . H391 . 121.0 no
C39 . C40 . C41 . 124.48(12) yes
C39 . C40 . C46 . 117.31(12) yes
C41 . C40 . C46 . 118.21(12) yes
C40 . C41 . C42 . 119.31(12) yes
C40 . C41 . C48 . 119.54(12) yes
C42 . C41 . C48 . 121.16(13) yes
C41 . C42 . C43 . 123.00(12) yes
C41 . C42 . H421 . 120.4 no
C43 . C42 . H421 . 116.6 no
C42 . C43 . O44 . 123.93(12) yes
C42 . C43 . N45 . 115.53(12) yes
O44 . C43 . N45 . 120.53(13) yes
C43 . N45 . C46 . 124.14(12) yes
C43 . N45 . H451 . 117.5 no
C46 . N45 . H451 . 118.3 no
C40 . C46 . N45 . 119.78(11) yes
C40 . C46 . C47 . 121.46(12) yes
N45 . C46 . C47 . 118.76(12) yes
C46 . C47 . C37 . 119.70(12) yes
C46 . C47 . H471 . 119.8 no
C37 . C47 . H471 . 120.5 no
C41 . C48 . H481 . 109.1 no
C41 . C48 . H482 . 108.7 no
H481 . C48 . H482 . 110.9 no
C41 . C48 . H483 . 111.0 no
H481 . C48 . H483 . 108.0 no
H482 . C48 . H483 . 109.3 no
Si1 . C49 . C50 . 110.75(11) yes
Si1 . C49 . C51 . 108.40(10) yes
C50 . C49 . C51 . 108.69(13) yes
Si1 . C49 . C52 . 109.38(11) yes
C50 . C49 . C52 . 110.11(14) yes
C51 . C49 . C52 . 109.47(15) yes
C49 . C50 . H501 . 107.8 no
C49 . C50 . H502 . 111.3 no
H501 . C50 . H502 . 107.6 no
C49 . C50 . H503 . 112.9 no
H501 . C50 . H503 . 108.1 no
H502 . C50 . H503 . 108.9 no
C49 . C51 . H511 . 111.0 no
C49 . C51 . H512 . 108.0 no
H511 . C51 . H512 . 109.5 no
C49 . C51 . H513 . 108.7 no
H511 . C51 . H513 . 110.4 no
H512 . C51 . H513 . 109.1 no
C49 . C52 . H522 . 110.6 no
C49 . C52 . H521 . 110.0 no
H522 . C52 . H521 . 107.5 no
C49 . C52 . H523 . 110.1 no
H522 . C52 . H523 . 109.8 no
H521 . C52 . H523 . 108.7 no
Si1 . C53 . H532 . 110.3 no
Si1 . C53 . H531 . 110.6 no
H532 . C53 . H531 . 109.5 no
Si1 . C53 . H533 . 110.4 no
H532 . C53 . H533 . 108.7 no
H531 . C53 . H533 . 107.3 no
Si1 . C54 . H542 . 107.9 no
Si1 . C54 . H541 . 109.8 no
H542 . C54 . H541 . 110.3 no
Si1 . C54 . H543 . 112.5 no
H542 . C54 . H543 . 107.9 no
H541 . C54 . H543 . 108.4 no
C1 . C55 . H552 . 111.2 no
C1 . C55 . H551 . 106.2 no
H552 . C55 . H551 . 110.5 no
C1 . C55 . H553 . 105.7 no
H552 . C55 . H553 . 112.8 no
H551 . C55 . H553 . 110.2 no
C55 . C1 . N4 . 178.3(5) yes

loop_
_geom_bond_atom_site_label_1
_geom_bond_site_symmetry_1
_geom_bond_atom_site_label_2
_geom_bond_site_symmetry_2
_geom_bond_distance
_geom_bond_publ_flag
Si1 . O2 . 1.6608(9) yes
Si1 . C49 . 1.8774(15) yes
Si1 . C53 . 1.8609(18) yes
Si1 . C54 . 1.8668(18) yes
O2 . C3 . 1.4039(15) yes
C3 . C4 . 1.5514(17) yes
C3 . C7 . 1.5407(16) yes
C3 . H31 . 0.978 no
C4 . O5 . 1.4329(14) yes
C4 . C34 . 1.5108(17) yes
C4 . H41 . 0.980 no
O5 . C6 . 1.4111(15) yes
C6 . C7 . 1.5199(17) yes
C6 . N16 . 1.4484(15) yes
C6 . H61 . 0.970 no
C7 . O8 . 1.3994(14) yes
C7 . H71 . 0.966 no
O8 . Si9 . 1.6601(10) yes
Si9 . C10 . 1.8824(14) yes
Si9 . C14 . 1.8613(16) yes
Si9 . C15 . 1.8541(17) yes
C10 . C11 . 1.524(2) yes
C10 . C12 . 1.533(2) yes
C10 . C13 . 1.540(2) yes
C11 . H113 . 0.985 no
C11 . H112 . 0.963 no
C11 . H111 . 0.972 no
C12 . H123 . 0.960 no
C12 . H122 . 0.976 no
C12 . H121 . 0.990 no
C13 . H133 . 0.979 no
C13 . H132 . 0.996 no
C13 . H131 . 1.020 no
C14 . H141 . 0.953 no
C14 . H143 . 0.958 no
C14 . H142 . 0.939 no
C15 . H151 . 0.964 no
C15 . H153 . 0.963 no
C15 . H152 . 0.973 no
N16 . C17 . 1.3819(15) yes
N16 . C28 . 1.3731(17) yes
C17 . C18 . 1.3702(19) yes
C17 . H171 . 0.947 no
C18 . C19 . 1.4300(18) yes
C18 . C27 . 1.4352(18) yes
C19 . C20 . 1.1931(19) yes
C20 . C21 . 1.4311(17) yes
C21 . C22 . 1.390(2) yes
C21 . C26 . 1.389(2) yes
C22 . N23 . 1.3286(18) yes
C22 . H221 . 0.933 no
N23 . C24 . 1.322(2) yes
C24 . N25 . 1.326(2) yes
C24 . H241 . 0.953 no
N25 . C26 . 1.3351(18) yes
C26 . H261 . 0.941 no
C27 . C28 . 1.3963(17) yes
C27 . C32 . 1.4144(19) yes
C28 . N29 . 1.3547(16) yes
N29 . C30 . 1.3274(18) yes
C30 . N31 . 1.3440(17) yes
C30 . H301 . 0.970 no
N31 . C32 . 1.3517(17) yes
C32 . N33 . 1.3376(17) yes
N33 . H331 . 0.870 no
N33 . H332 . 0.886 no
C34 . O35 . 1.2223(16) yes
C34 . N36 . 1.3602(18) yes
N36 . C37 . 1.4098(16) yes
N36 . H361 . 0.850 no
C37 . C38 . 1.4045(19) yes
C37 . C47 . 1.3813(18) yes
C38 . C39 . 1.3727(19) yes
C38 . H381 . 0.938 no
C39 . C40 . 1.4087(18) yes
C39 . H391 . 0.975 no
C40 . C41 . 1.4479(18) yes
C40 . C46 . 1.4031(19) yes
C41 . C42 . 1.350(2) yes
C41 . C48 . 1.501(2) yes
C42 . C43 . 1.451(2) yes
C42 . H421 . 0.960 no
C43 . O44 . 1.2445(17) yes
C43 . N45 . 1.3650(17) yes
N45 . C46 . 1.3849(16) yes
N45 . H451 . 0.871 no
C46 . C47 . 1.3954(18) yes
C47 . H471 . 0.924 no
C48 . H481 . 0.969 no
C48 . H482 . 0.990 no
C48 . H483 . 0.981 no
C49 . C50 . 1.534(2) yes
C49 . C51 . 1.537(2) yes
C49 . C52 . 1.523(2) yes
C50 . H501 . 1.010 no
C50 . H502 . 0.968 no
C50 . H503 . 0.985 no
C51 . H511 . 0.960 no
C51 . H512 . 0.985 no
C51 . H513 . 0.987 no
C52 . H522 . 0.994 no
C52 . H521 . 0.974 no
C52 . H523 . 0.991 no
C53 . H532 . 0.943 no
C53 . H531 . 0.969 no
C53 . H533 . 0.974 no
C54 . H542 . 0.984 no
C54 . H541 . 0.988 no
C54 . H543 . 0.978 no
C55 . C1 . 1.421(5) yes
C55 . H552 . 0.954 no
C55 . H551 . 0.992 no
C55 . H553 . 0.968 no
C1 . N4 . 1.134(5) yes

loop_
_geom_hbond_atom_site_label_D
_geom_hbond_site_symmetry_D
_geom_hbond_atom_site_label_H
_geom_hbond_site_symmetry_H
_geom_hbond_atom_site_label_A
_geom_hbond_site_symmetry_A
_geom_hbond_angle_DHA
_geom_hbond_distance_DH
_geom_hbond_distance_HA
_geom_hbond_distance_DA
_geom_hbond_publ_flag
C50 . H503 . N23 1_445 172 0.98 2.56 3.538(2) yes
C55 . H551 . O44 2_445 150 0.99 2.56 3.448(2) yes
N36 . H361 . N29 . 171 0.85 2.36 3.200(2) yes
N45 . H451 . N31 2_545 178 0.87 2.14 3.009(2) yes
N33 . H331 . O44 2_555 175 0.87 2.03 2.899(2) yes
